data_7200026
loop_
_publ_author_name
'Kendrick, John'
'Gourlay, Matthew D.'
'Neumann, Marcus A.'
'Leusen, Frank J. J.'

_publ_section_title
;
 Predicting spontaneous racemate resolution using recent developments in
 crystal structure prediction
;
_journal_issue 11
_journal_name_full CrystEngComm
_journal_page_first 2391
_journal_page_last 2399
_journal_paper_doi 10.1039/b909038j
_journal_volume 11
_journal_year 2009
_space_group_IT_number 19
_symmetry_cell_setting orthorhombic
_symmetry_Int_Tables_number 19
_symmetry_space_group_name_Hall 'P 2ac 2ab'
_symmetry_space_group_name_H-M 'P 21 21 21'
_cell_angle_alpha 90.000000
_cell_angle_beta 90.000000
_cell_angle_gamma 90.000000
_cell_length_a 13.550464
_cell_length_b 10.907451
_cell_length_c 8.126570
_cell_volume 1201.115
_cod_data_source_file 24HTP_enantiopure.cif
_cod_data_source_block 24HTP_E_4
_cod_original_sg_symbol_H-M 'P 2_1 2_1 2_1'
_cod_struct_determination_method theoretical
_cod_database_code 7200026

loop_
_symmetry_equiv_pos_site_id
_symmetry_equiv_pos_as_xyz
1 x,y,z
2 -x+1/2,-y,z+1/2
3 -x,y+1/2,-z+1/2
4 x+1/2,-y+1/2,-z

loop_
_atom_site_label
_atom_site_type_symbol
_atom_site_fract_x
_atom_site_fract_y
_atom_site_fract_z
C1 C 0.821478 0.803176 0.267147
C2 C 0.846377 0.666374 0.265495
C3 C 0.814786 0.622221 0.093262
N4 N 0.837274 0.734299 -0.006401
C5 C 0.847494 0.849135 0.093542
C6 C 0.776195 0.946346 0.029145
C7 C 0.954765 0.893594 0.082934
C8 C 0.702589 0.601183 0.083082
C9 C 0.873462 0.511608 0.034757
C10 C 0.961011 0.524166 -0.055130
H11 H 0.987998 0.614818 -0.088109
C12 C 1.014631 0.422374 -0.107517
H13 H 1.081673 0.434160 -0.179685
C14 C 0.982125 0.303802 -0.068904
O15 O 1.029712 0.200521 -0.119026
C16 C 0.897136 0.290143 0.027384
H17 H 0.873030 0.198421 0.061218
C18 C 0.843584 0.392557 0.077135
H19 H 0.777971 0.377457 0.151829
O20 O 0.824406 0.738219 -0.163571
H21 H 0.742475 0.816408 0.291296
H22 H 0.862681 0.853282 0.361547
H23 H 0.925863 0.651933 0.282083
H24 H 0.808147 0.615600 0.362409
H25 H 0.797242 0.976825 -0.094370
H26 H 0.700526 0.910864 0.023889
H27 H 0.777085 1.025997 0.111538
H28 H 1.005803 0.825019 0.132793
H29 H 0.975520 0.914004 -0.044484
H30 H 0.963497 0.977710 0.155422
H31 H 0.680408 0.586729 -0.045013
H32 H 0.680351 0.521618 0.156350
H33 H 0.662428 0.680704 0.131149
H34 H 1.084409 0.220224 -0.196896
